data_7036459
loop_
_publ_author_name
'Jia, Yu-Xiang'
'Jonathan Chew, Renta'
'Li, Bin-Bin'
'Zhu, Pengcheng'
'Li, Yongxin'
'Pullarkat, Sumod A.'
'Soon Tan, Nguan'
'Leung, Pak-Hing'

_publ_section_title
;
 Palladacycle promoted base controlled regio- and enantioselective
 hydrophosphination of 2-pyridylacrylate/amide and the cytotoxicity of
 their gold complexes.
;
_journal_issue 40
_journal_name_full 'Dalton transactions (Cambridge, England : 2003)'
_journal_page_first 17557
_journal_page_last 17564
_journal_paper_doi 10.1039/c5dt02694f
_journal_volume 44
_journal_year 2015
_chemical_absolute_configuration ad
_chemical_formula_sum 'C37 H41 Cl3 N3 O5 P Pd'
_chemical_formula_weight 851.45
_chemical_name_systematic
; 
 ? 
;
_space_group_IT_number 19
_symmetry_cell_setting orthorhombic
_symmetry_space_group_name_Hall 'P 2ac 2ab'
_symmetry_space_group_name_H-M 'P 21 21 21'
_atom_sites_solution_hydrogens geom
_atom_sites_solution_primary direct
_atom_sites_solution_secondary difmap
_audit_creation_method SHELXL-97
_audit_update_record
;
2015-05-28 deposited with the CCDC.
2015-09-09 downloaded from the CCDC.
;
_cell_angle_alpha 90.00
_cell_angle_beta 90.00
_cell_angle_gamma 90.00
_cell_formula_units_Z 4
_cell_length_a 8.4252(2)
_cell_length_b 17.7922(4)
_cell_length_c 24.7267(6)
_cell_measurement_reflns_used 9913
_cell_measurement_temperature 103(2)
_cell_measurement_theta_max 32.58
_cell_measurement_theta_min 2.29
_cell_volume 3706.60(15)
_computing_cell_refinement 'Bruker SAINT'
_computing_data_collection 'Bruker APEX2'
_computing_data_reduction 'Bruker SAINT'
_computing_molecular_graphics 'Bruker SHELXTL'
_computing_publication_material 'Bruker SHELXTL'
_computing_structure_refinement 'SHELXL-97 (Sheldrick, 2008)'
_computing_structure_solution 'SHELXS-97 (Sheldrick, 2008)'
_diffrn_ambient_temperature 103(2)
_diffrn_measured_fraction_theta_full 0.996
_diffrn_measured_fraction_theta_max 0.921
_diffrn_measurement_device_type 'Bruker APEX-II CCD'
_diffrn_measurement_method '\f and \w scans'
_diffrn_radiation_monochromator graphite
_diffrn_radiation_source 'fine-focus sealed tube'
_diffrn_radiation_type MoK\a
_diffrn_radiation_wavelength 0.71073
_diffrn_reflns_av_R_equivalents 0.0251
_diffrn_reflns_av_sigmaI/netI 0.0373
_diffrn_reflns_limit_h_max 5
_diffrn_reflns_limit_h_min -12
_diffrn_reflns_limit_k_max 26
_diffrn_reflns_limit_k_min -26
_diffrn_reflns_limit_l_max 37
_diffrn_reflns_limit_l_min -37
_diffrn_reflns_number 27070
_diffrn_reflns_theta_full 26.00
_diffrn_reflns_theta_max 32.85
_diffrn_reflns_theta_min 1.41
_exptl_absorpt_coefficient_mu 0.807
_exptl_absorpt_correction_T_max 0.8425
_exptl_absorpt_correction_T_min 0.7385
_exptl_absorpt_correction_type multi-scan
_exptl_absorpt_process_details sadabs
_exptl_crystal_colour yellow
_exptl_crystal_density_diffrn 1.526
_exptl_crystal_density_method 'not measured'
_exptl_crystal_description block
_exptl_crystal_F_000 1744
_exptl_crystal_size_max 0.40
_exptl_crystal_size_mid 0.38
_exptl_crystal_size_min 0.22
_refine_diff_density_max 0.853
_refine_diff_density_min -1.016
_refine_diff_density_rms 0.215
_refine_ls_abs_structure_details 'Flack H D (1983), Acta Cryst. A39, 876-881'
_refine_ls_abs_structure_Flack -0.019(19)
_refine_ls_extinction_method none
_refine_ls_goodness_of_fit_ref 1.105
_refine_ls_hydrogen_treatment constr
_refine_ls_matrix_type full
_refine_ls_number_parameters 456
_refine_ls_number_reflns 12372
_refine_ls_number_restraints 0
_refine_ls_restrained_S_all 1.105
_refine_ls_R_factor_all 0.0342
_refine_ls_R_factor_gt 0.0272
_refine_ls_shift/su_max 0.003
_refine_ls_shift/su_mean 0.000
_refine_ls_structure_factor_coef Fsqd
_refine_ls_weighting_details 'calc w=1/[\s^2^(Fo^2^)+(0.0525P)^2^+0.0000P] where P=(Fo^2^+2Fc^2^)/3'
_refine_ls_weighting_scheme calc
_refine_ls_wR_factor_gt 0.0730
_refine_ls_wR_factor_ref 0.0908
_reflns_number_gt 11257
_reflns_number_total 12372
_reflns_threshold_expression >2sigma(I)
_cod_data_source_file c5dt02694f2.cif
_cod_data_source_block leung646s
_cod_depositor_comments
;
The following automatic conversions were performed:

'_symmetry_cell_setting' value 'Orthorhombic' changed to
'orthorhombic' according to
/usr/data/users/saulius/crontab/automatic-downloads/rss-feeds/RSC/lib/dictionaries/cif_core.dic
dictionary named 'cif_core.dic' version 2.4.2 from 2011-04-26.

Automatic conversion script
Id: cif_fix_values 3271 2015-04-21 07:52:19Z andrius 

 Adding full bibliography for 7036459--7036464.cif.
;
_cod_original_sg_symbol_H-M P2(1)2(1)2(1)
_cod_database_code 7036459

loop_
_symmetry_equiv_pos_as_xyz
'x, y, z'
'-x+1/2, -y, z+1/2'
'-x, y+1/2, -z+1/2'
'x+1/2, -y+1/2, -z'

loop_
_atom_site_label
_atom_site_type_symbol
_atom_site_fract_x
_atom_site_fract_y
_atom_site_fract_z
_atom_site_U_iso_or_equiv
_atom_site_adp_type
_atom_site_occupancy
_atom_site_symmetry_multiplicity
_atom_site_calc_flag
_atom_site_refinement_flags
Pd1 Pd 1.008881(15) 0.499654(8) 0.823977(5) 0.01052(4) Uani 1 1 d .
C1 C 0.9442(3) 0.58954(11) 0.86743(8) 0.0128(4) Uani 1 1 d .
C2 C 0.7891(3) 0.60867(12) 0.88541(9) 0.0160(4) Uani 1 1 d .
H2 H 0.7027 0.5763 0.8772 0.019 Uiso 1 1 calc R
C3 C 0.7626(3) 0.67303(12) 0.91433(9) 0.0182(4) Uani 1 1 d .
H3 H 0.6581 0.6846 0.9261 0.022 Uiso 1 1 calc R
C4 C 0.8891(3) 0.72267(12) 0.92693(9) 0.0167(4) Uani 1 1 d .
C5 C 0.8637(3) 0.78970(13) 0.95705(10) 0.0238(5) Uani 1 1 d .
H5 H 0.7609 0.8004 0.9708 0.029 Uiso 1 1 calc R
C6 C 0.9852(4) 0.83900(13) 0.96647(9) 0.0267(5) Uani 1 1 d .
H6 H 0.9662 0.8837 0.9864 0.032 Uiso 1 1 calc R
C7 C 1.1377(3) 0.82361(14) 0.94669(10) 0.0247(5) Uani 1 1 d .
H7 H 1.2216 0.8581 0.9534 0.030 Uiso 1 1 calc R
C8 C 1.1670(3) 0.75924(13) 0.91779(10) 0.0206(5) Uani 1 1 d .
H8 H 1.2711 0.7495 0.9048 0.025 Uiso 1 1 calc R
C9 C 1.0438(3) 0.70722(12) 0.90706(9) 0.0156(4) Uani 1 1 d .
C10 C 1.0670(3) 0.63956(12) 0.87661(9) 0.0136(4) Uani 1 1 d .
C11 C 1.2283(3) 0.61769(12) 0.85544(10) 0.0167(4) Uani 1 1 d .
H11 H 1.2900 0.6641 0.8465 0.020 Uiso 1 1 calc R
C12 C 1.3159(3) 0.57329(14) 0.89809(11) 0.0242(5) Uani 1 1 d .
H12A H 1.3202 0.6024 0.9317 0.036 Uiso 1 1 calc R
H12B H 1.4240 0.5628 0.8856 0.036 Uiso 1 1 calc R
H12C H 1.2603 0.5258 0.9047 0.036 Uiso 1 1 calc R
C13 C 1.3469(3) 0.53485(13) 0.78613(11) 0.0220(5) Uani 1 1 d .
H13A H 1.3307 0.5137 0.7500 0.033 Uiso 1 1 calc R
H13B H 1.3733 0.4944 0.8115 0.033 Uiso 1 1 calc R
H13C H 1.4341 0.5713 0.7850 0.033 Uiso 1 1 calc R
C14 C 1.1507(3) 0.62546(13) 0.76034(10) 0.0209(5) Uani 1 1 d .
H14A H 1.2364 0.6615 0.7534 0.031 Uiso 1 1 calc R
H14B H 1.0549 0.6526 0.7714 0.031 Uiso 1 1 calc R
H14C H 1.1288 0.5968 0.7273 0.031 Uiso 1 1 calc R
C15 C 1.0618(3) 0.41927(13) 0.71744(9) 0.0172(4) Uani 1 1 d .
H15 H 1.0302 0.4668 0.7037 0.021 Uiso 1 1 calc R
C16 C 1.0876(3) 0.36130(14) 0.68151(9) 0.0210(5) Uani 1 1 d .
H16 H 1.0753 0.3689 0.6437 0.025 Uiso 1 1 calc R
C17 C 1.1320(3) 0.29162(14) 0.70178(10) 0.0206(5) Uani 1 1 d .
H17 H 1.1503 0.2506 0.6780 0.025 Uiso 1 1 calc R
C18 C 1.1494(3) 0.28261(13) 0.75708(9) 0.0165(4) Uani 1 1 d .
H18 H 1.1801 0.2353 0.7716 0.020 Uiso 1 1 calc R
C19 C 1.1218(2) 0.34304(12) 0.79110(9) 0.0128(4) Uani 1 1 d .
C20 C 1.1278(2) 0.33585(12) 0.85161(8) 0.0129(4) Uani 1 1 d .
H20A H 1.1817 0.3804 0.8671 0.015 Uiso 1 1 calc R
H20B H 1.1901 0.2907 0.8615 0.015 Uiso 1 1 calc R
C21 C 0.9596(2) 0.32943(11) 0.87543(9) 0.0123(4) Uani 1 1 d .
H21 H 0.9091 0.2821 0.8621 0.015 Uiso 1 1 calc R
C22 C 0.9689(2) 0.32726(11) 0.93701(8) 0.0131(4) Uani 1 1 d .
C23 C 0.7672(3) 0.22477(13) 0.93725(10) 0.0198(4) Uani 1 1 d .
H23A H 0.6775 0.2495 0.9193 0.030 Uiso 1 1 calc R
H23B H 0.7273 0.1897 0.9646 0.030 Uiso 1 1 calc R
H23C H 0.8297 0.1971 0.9104 0.030 Uiso 1 1 calc R
C24 C 0.8456(3) 0.29071(13) 1.02170(9) 0.0202(4) Uani 1 1 d .
H24A H 0.9010 0.3361 1.0338 0.030 Uiso 1 1 calc R
H24B H 0.8891 0.2469 1.0406 0.030 Uiso 1 1 calc R
H24C H 0.7322 0.2953 1.0298 0.030 Uiso 1 1 calc R
C25 C 0.7003(3) 0.42754(11) 0.91087(9) 0.0127(4) Uani 1 1 d .
C26 C 0.5440(3) 0.40107(12) 0.91137(9) 0.0155(4) Uani 1 1 d .
H26 H 0.5017 0.3767 0.8804 0.019 Uiso 1 1 calc R
C27 C 0.4505(3) 0.41033(13) 0.95723(10) 0.0205(4) Uani 1 1 d .
H27 H 0.3445 0.3922 0.9575 0.025 Uiso 1 1 calc R
C28 C 0.5115(3) 0.44599(12) 1.00261(9) 0.0203(4) Uani 1 1 d .
H28 H 0.4478 0.4513 1.0341 0.024 Uiso 1 1 calc R
C29 C 0.6657(3) 0.47391(13) 1.00209(9) 0.0185(4) Uani 1 1 d .
H29 H 0.7070 0.4987 1.0331 0.022 Uiso 1 1 calc R
C30 C 0.7590(3) 0.46554(12) 0.95631(9) 0.0154(4) Uani 1 1 d .
H30 H 0.8634 0.4857 0.9557 0.018 Uiso 1 1 calc R
C31 C 0.7116(3) 0.37801(12) 0.79882(9) 0.0145(4) Uani 1 1 d .
C32 C 0.6419(3) 0.30620(12) 0.79788(10) 0.0179(4) Uani 1 1 d .
H32 H 0.6573 0.2729 0.8275 0.021 Uiso 1 1 calc R
C33 C 0.5512(3) 0.28365(14) 0.75420(11) 0.0227(5) Uani 1 1 d .
H33 H 0.5025 0.2355 0.7542 0.027 Uiso 1 1 calc R
C34 C 0.5312(3) 0.33184(16) 0.71016(10) 0.0267(5) Uani 1 1 d .
H34 H 0.4715 0.3158 0.6797 0.032 Uiso 1 1 calc R
C35 C 0.5981(3) 0.40288(17) 0.71071(10) 0.0256(5) Uani 1 1 d .
H35 H 0.5834 0.4357 0.6808 0.031 Uiso 1 1 calc R
C36 C 0.6872(3) 0.42636(13) 0.75515(9) 0.0187(4) Uani 1 1 d .
H36 H 0.7314 0.4755 0.7557 0.022 Uiso 1 1 calc R
C37 C 0.5629(4) 1.02163(16) 0.93026(12) 0.0314(6) Uani 1 1 d .
H37A H 0.5846 1.0570 0.9602 0.038 Uiso 1 1 calc R
H37B H 0.4601 1.0358 0.9138 0.038 Uiso 1 1 calc R
Cl1 Cl 0.71274(9) 0.39303(3) 0.15951(2) 0.02767(13) Uani 1 1 d .
Cl2 Cl 0.54938(12) 0.92956(5) 0.95626(6) 0.0630(3) Uani 1 1 d .
Cl3 Cl 0.71466(10) 1.02948(6) 0.88120(3) 0.0487(2) Uani 1 1 d .
N1 N 1.1995(2) 0.57302(10) 0.80418(8) 0.0142(3) Uani 1 1 d .
N2 N 1.0797(2) 0.41104(10) 0.77153(7) 0.0133(3) Uani 1 1 d .
N3 N 0.8674(2) 0.28150(10) 0.96324(7) 0.0157(3) Uani 1 1 d .
O1 O 0.5700(3) 0.35403(13) 0.14393(10) 0.0419(5) Uani 1 1 d .
O2 O 0.7147(3) 0.46646(11) 0.13551(9) 0.0425(6) Uani 1 1 d .
O3 O 0.7168(3) 0.40029(12) 0.21750(8) 0.0386(5) Uani 1 1 d .
O4 O 0.8487(3) 0.35065(14) 0.14231(10) 0.0458(6) Uani 1 1 d .
O5 O 1.06130(19) 0.36994(9) 0.96026(6) 0.0166(3) Uani 1 1 d .
P1 P 0.83381(6) 0.41266(3) 0.85423(2) 0.01089(9) Uani 1 1 d .

loop_
_atom_site_aniso_label
_atom_site_aniso_U_11
_atom_site_aniso_U_22
_atom_site_aniso_U_33
_atom_site_aniso_U_23
_atom_site_aniso_U_13
_atom_site_aniso_U_12
Pd1 0.01034(6) 0.00953(6) 0.01170(6) -0.00004(5) 0.00231(5) -0.00040(7)
C1 0.0128(9) 0.0125(8) 0.0130(9) 0.0017(7) 0.0014(7) 0.0014(7)
C2 0.0151(10) 0.0148(9) 0.0182(10) 0.0020(8) 0.0034(8) 0.0009(8)
C3 0.0210(11) 0.0154(9) 0.0182(10) 0.0029(8) 0.0089(8) 0.0050(8)
C4 0.0250(11) 0.0144(9) 0.0107(9) 0.0018(7) 0.0049(8) 0.0024(8)
C5 0.0399(15) 0.0165(10) 0.0151(10) 0.0003(8) 0.0101(10) 0.0041(10)
C6 0.0505(16) 0.0149(9) 0.0146(10) -0.0038(8) 0.0032(11) 0.0034(11)
C7 0.0364(14) 0.0183(10) 0.0193(11) -0.0038(9) -0.0061(10) -0.0051(10)
C8 0.0232(12) 0.0171(10) 0.0215(11) -0.0017(8) -0.0054(9) -0.0018(9)
C9 0.0214(11) 0.0123(8) 0.0131(9) -0.0003(7) -0.0017(8) 0.0014(8)
C10 0.0142(9) 0.0139(9) 0.0126(9) -0.0004(7) 0.0005(8) 0.0007(7)
C11 0.0122(9) 0.0141(9) 0.0238(11) -0.0024(8) -0.0002(8) -0.0009(7)
C12 0.0170(11) 0.0255(11) 0.0302(13) -0.0037(10) -0.0080(10) 0.0048(9)
C13 0.0127(10) 0.0217(11) 0.0316(13) -0.0031(9) 0.0096(9) -0.0002(8)
C14 0.0263(12) 0.0167(10) 0.0197(11) 0.0043(8) 0.0047(9) -0.0017(9)
C15 0.0183(10) 0.0196(10) 0.0138(9) 0.0009(8) 0.0023(8) 0.0003(8)
C16 0.0239(12) 0.0269(11) 0.0122(9) -0.0018(9) -0.0002(8) -0.0013(9)
C17 0.0220(11) 0.0204(10) 0.0194(11) -0.0075(9) 0.0010(9) -0.0003(9)
C18 0.0143(10) 0.0160(9) 0.0193(10) -0.0036(8) 0.0028(8) -0.0001(8)
C19 0.0086(9) 0.0153(9) 0.0147(9) -0.0013(7) 0.0015(7) -0.0012(7)
C20 0.0101(9) 0.0154(9) 0.0131(9) -0.0007(7) 0.0017(7) 0.0005(7)
C21 0.0120(9) 0.0122(8) 0.0127(8) 0.0015(7) 0.0011(7) -0.0002(7)
C22 0.0119(9) 0.0132(8) 0.0141(9) 0.0019(7) 0.0010(7) 0.0025(7)
C23 0.0187(11) 0.0190(10) 0.0216(11) 0.0040(8) 0.0000(9) -0.0046(8)
C24 0.0220(11) 0.0217(10) 0.0169(10) 0.0045(8) 0.0048(9) 0.0006(9)
C25 0.0126(9) 0.0116(8) 0.0138(9) 0.0024(7) 0.0038(7) 0.0019(7)
C26 0.0144(10) 0.0142(9) 0.0178(9) 0.0016(7) 0.0024(7) 0.0001(7)
C27 0.0165(10) 0.0187(10) 0.0262(11) 0.0044(9) 0.0080(9) 0.0019(8)
C28 0.0210(11) 0.0195(9) 0.0203(10) 0.0036(8) 0.0088(9) 0.0047(9)
C29 0.0228(11) 0.0177(9) 0.0150(9) 0.0005(8) 0.0036(8) 0.0032(8)
C30 0.0152(10) 0.0145(9) 0.0165(9) 0.0012(8) 0.0017(8) 0.0013(7)
C31 0.0121(9) 0.0170(9) 0.0143(9) -0.0011(7) -0.0010(7) -0.0010(7)
C32 0.0143(10) 0.0176(9) 0.0217(11) -0.0011(8) -0.0033(8) 0.0008(8)
C33 0.0145(10) 0.0243(11) 0.0294(12) -0.0077(10) -0.0057(9) 0.0000(9)
C34 0.0181(12) 0.0420(14) 0.0199(11) -0.0066(10) -0.0061(9) 0.0003(10)
C35 0.0183(11) 0.0400(15) 0.0184(11) 0.0044(10) -0.0031(9) 0.0006(10)
C36 0.0149(10) 0.0236(11) 0.0176(10) 0.0033(8) -0.0013(8) 0.0010(8)
C37 0.0276(13) 0.0349(14) 0.0316(14) -0.0090(11) 0.0020(11) 0.0035(11)
Cl1 0.0421(4) 0.0218(3) 0.0191(2) -0.0018(2) 0.0063(2) -0.0081(3)
Cl2 0.0427(5) 0.0346(4) 0.1117(9) 0.0115(5) 0.0018(5) 0.0120(4)
Cl3 0.0307(4) 0.0860(7) 0.0294(3) -0.0172(4) 0.0035(3) -0.0027(4)
N1 0.0104(8) 0.0130(7) 0.0193(9) 0.0004(6) 0.0044(7) -0.0001(6)
N2 0.0124(8) 0.0147(8) 0.0128(8) -0.0005(7) 0.0027(6) 0.0003(6)
N3 0.0165(9) 0.0161(8) 0.0145(8) 0.0030(7) 0.0013(7) -0.0009(7)
O1 0.0475(14) 0.0387(11) 0.0394(12) -0.0026(10) -0.0060(11) -0.0147(10)
O2 0.0715(17) 0.0263(10) 0.0296(11) 0.0075(8) 0.0065(11) -0.0111(11)
O3 0.0682(15) 0.0291(10) 0.0185(9) -0.0052(7) 0.0068(10) -0.0185(11)
O4 0.0471(14) 0.0492(13) 0.0411(13) -0.0061(11) 0.0139(11) 0.0055(11)
O5 0.0151(7) 0.0201(7) 0.0146(7) -0.0011(6) -0.0004(6) -0.0015(6)
P1 0.0093(2) 0.0117(2) 0.0117(2) 0.00025(18) 0.00113(18) -0.00044(17)

loop_
_atom_type_symbol
_atom_type_description
_atom_type_scat_dispersion_real
_atom_type_scat_dispersion_imag
_atom_type_scat_source
C C 0.0033 0.0016 'International Tables Vol C Tables 4.2.6.8 and 6.1.1.4'
H H 0.0000 0.0000 'International Tables Vol C Tables 4.2.6.8 and 6.1.1.4'
N N 0.0061 0.0033 'International Tables Vol C Tables 4.2.6.8 and 6.1.1.4'
O O 0.0106 0.0060 'International Tables Vol C Tables 4.2.6.8 and 6.1.1.4'
P P 0.1023 0.0942 'International Tables Vol C Tables 4.2.6.8 and 6.1.1.4'
Cl Cl 0.1484 0.1585 'International Tables Vol C Tables 4.2.6.8 and 6.1.1.4'
Pd Pd -0.9988 1.0072 'International Tables Vol C Tables 4.2.6.8 and 6.1.1.4'

loop_
_geom_angle_atom_site_label_1
_geom_angle_atom_site_label_2
_geom_angle_atom_site_label_3
_geom_angle
C1 Pd1 N1 80.73(8)
C1 Pd1 N2 174.65(7)
N1 Pd1 N2 95.90(7)
C1 Pd1 P1 101.03(6)
N1 Pd1 P1 170.81(5)
N2 Pd1 P1 82.97(5)
C10 C1 C2 118.81(19)
C10 C1 Pd1 113.48(15)
C2 C1 Pd1 127.54(16)
C3 C2 C1 120.9(2)
C3 C2 H2 119.5
C1 C2 H2 119.5
C2 C3 C4 120.8(2)
C2 C3 H3 119.6
C4 C3 H3 119.6
C3 C4 C9 119.5(2)
C3 C4 C5 121.6(2)
C9 C4 C5 118.8(2)
C6 C5 C4 120.9(2)
C6 C5 H5 119.5
C4 C5 H5 119.5
C5 C6 C7 120.1(2)
C5 C6 H6 120.0
C7 C6 H6 120.0
C8 C7 C6 120.6(2)
C8 C7 H7 119.7
C6 C7 H7 119.7
C7 C8 C9 120.8(2)
C7 C8 H8 119.6
C9 C8 H8 119.6
C8 C9 C4 118.8(2)
C8 C9 C10 123.2(2)
C4 C9 C10 118.0(2)
C1 C10 C9 121.7(2)
C1 C10 C11 116.82(19)
C9 C10 C11 121.5(2)
C10 C11 C12 109.4(2)
C10 C11 N1 106.34(17)
C12 C11 N1 112.82(18)
C10 C11 H11 109.4
C12 C11 H11 109.4
N1 C11 H11 109.4
C11 C12 H12A 109.5
C11 C12 H12B 109.5
H12A C12 H12B 109.5
C11 C12 H12C 109.5
H12A C12 H12C 109.5
H12B C12 H12C 109.5
N1 C13 H13A 109.5
N1 C13 H13B 109.5
H13A C13 H13B 109.5
N1 C13 H13C 109.5
H13A C13 H13C 109.5
H13B C13 H13C 109.5
N1 C14 H14A 109.5
N1 C14 H14B 109.5
H14A C14 H14B 109.5
N1 C14 H14C 109.5
H14A C14 H14C 109.5
H14B C14 H14C 109.5
N2 C15 C16 122.5(2)
N2 C15 H15 118.7
C16 C15 H15 118.7
C15 C16 C17 118.6(2)
C15 C16 H16 120.7
C17 C16 H16 120.7
C18 C17 C16 119.2(2)
C18 C17 H17 120.4
C16 C17 H17 120.4
C17 C18 C19 119.5(2)
C17 C18 H18 120.3
C19 C18 H18 120.3
N2 C19 C18 121.5(2)
N2 C19 C20 116.24(18)
C18 C19 C20 122.2(2)
C19 C20 C21 110.88(17)
C19 C20 H20A 109.5
C21 C20 H20A 109.5
C19 C20 H20B 109.5
C21 C20 H20B 109.5
H20A C20 H20B 108.1
C22 C21 C20 109.69(17)
C22 C21 P1 108.95(14)
C20 C21 P1 110.56(14)
C22 C21 H21 109.2
C20 C21 H21 109.2
P1 C21 H21 109.2
O5 C22 N3 123.3(2)
O5 C22 C21 118.91(18)
N3 C22 C21 117.62(18)
N3 C23 H23A 109.5
N3 C23 H23B 109.5
H23A C23 H23B 109.5
N3 C23 H23C 109.5
H23A C23 H23C 109.5
H23B C23 H23C 109.5
N3 C24 H24A 109.5
N3 C24 H24B 109.5
H24A C24 H24B 109.5
N3 C24 H24C 109.5
H24A C24 H24C 109.5
H24B C24 H24C 109.5
C26 C25 C30 119.2(2)
C26 C25 P1 122.75(17)
C30 C25 P1 118.03(16)
C27 C26 C25 120.0(2)
C27 C26 H26 120.0
C25 C26 H26 120.0
C28 C27 C26 120.3(2)
C28 C27 H27 119.9
C26 C27 H27 119.9
C27 C28 C29 120.1(2)
C27 C28 H28 120.0
C29 C28 H28 120.0
C30 C29 C28 119.9(2)
C30 C29 H29 120.0
C28 C29 H29 120.0
C29 C30 C25 120.4(2)
C29 C30 H30 119.8
C25 C30 H30 119.8
C36 C31 C32 119.0(2)
C36 C31 P1 117.18(17)
C32 C31 P1 123.78(17)
C33 C32 C31 120.5(2)
C33 C32 H32 119.8
C31 C32 H32 119.8
C32 C33 C34 119.8(2)
C32 C33 H33 120.1
C34 C33 H33 120.1
C35 C34 C33 120.3(2)
C35 C34 H34 119.9
C33 C34 H34 119.9
C34 C35 C36 120.0(2)
C34 C35 H35 120.0
C36 C35 H35 120.0
C35 C36 C31 120.3(2)
C35 C36 H36 119.9
C31 C36 H36 119.9
Cl2 C37 Cl3 111.73(16)
Cl2 C37 H37A 109.3
Cl3 C37 H37A 109.3
Cl2 C37 H37B 109.3
Cl3 C37 H37B 109.3
H37A C37 H37B 107.9
O2 Cl1 O4 110.26(15)
O2 Cl1 O3 109.26(13)
O4 Cl1 O3 108.84(16)
O2 Cl1 O1 109.73(15)
O4 Cl1 O1 109.50(14)
O3 Cl1 O1 109.23(14)
C13 N1 C14 107.39(18)
C13 N1 C11 110.94(18)
C14 N1 C11 108.94(17)
C13 N1 Pd1 114.86(14)
C14 N1 Pd1 110.12(14)
C11 N1 Pd1 104.50(13)
C19 N2 C15 118.71(19)
C19 N2 Pd1 121.27(14)
C15 N2 Pd1 119.39(15)
C22 N3 C23 124.84(19)
C22 N3 C24 119.12(19)
C23 N3 C24 115.93(18)
C25 P1 C31 106.23(10)
C25 P1 C21 104.31(9)
C31 P1 C21 105.05(10)
C25 P1 Pd1 123.95(7)
C31 P1 Pd1 110.54(7)
C21 P1 Pd1 105.13(7)

loop_
_geom_bond_atom_site_label_1
_geom_bond_atom_site_label_2
_geom_bond_distance
Pd1 C1 2.002(2)
Pd1 N1 2.1267(18)
Pd1 N2 2.1270(18)
Pd1 P1 2.2651(5)
C1 C10 1.383(3)
C1 C2 1.422(3)
C2 C3 1.368(3)
C2 H2 0.9500
C3 C4 1.419(3)
C3 H3 0.9500
C4 C9 1.419(3)
C4 C5 1.422(3)
C5 C6 1.368(4)
C5 H5 0.9500
C6 C7 1.402(4)
C6 H6 0.9500
C7 C8 1.372(3)
C7 H7 0.9500
C8 C9 1.416(3)
C8 H8 0.9500
C9 C10 1.433(3)
C10 C11 1.508(3)
C11 C12 1.510(3)
C11 N1 1.515(3)
C11 H11 1.0000
C12 H12A 0.9800
C12 H12B 0.9800
C12 H12C 0.9800
C13 N1 1.484(3)
C13 H13A 0.9800
C13 H13B 0.9800
C13 H13C 0.9800
C14 N1 1.488(3)
C14 H14A 0.9800
C14 H14B 0.9800
C14 H14C 0.9800
C15 N2 1.354(3)
C15 C16 1.379(3)
C15 H15 0.9500
C16 C17 1.388(3)
C16 H16 0.9500
C17 C18 1.385(3)
C17 H17 0.9500
C18 C19 1.385(3)
C18 H18 0.9500
C19 N2 1.350(3)
C19 C20 1.502(3)
C20 C21 1.539(3)
C20 H20A 0.9900
C20 H20B 0.9900
C21 C22 1.525(3)
C21 P1 1.895(2)
C21 H21 1.0000
C22 O5 1.230(3)
C22 N3 1.347(3)
C23 N3 1.464(3)
C23 H23A 0.9800
C23 H23B 0.9800
C23 H23C 0.9800
C24 N3 1.466(3)
C24 H24A 0.9800
C24 H24B 0.9800
C24 H24C 0.9800
C25 C26 1.398(3)
C25 C30 1.401(3)
C25 P1 1.816(2)
C26 C27 1.390(3)
C26 H26 0.9500
C27 C28 1.388(3)
C27 H27 0.9500
C28 C29 1.391(4)
C28 H28 0.9500
C29 C30 1.386(3)
C29 H29 0.9500
C30 H30 0.9500
C31 C36 1.396(3)
C31 C32 1.406(3)
C31 P1 1.821(2)
C32 C33 1.383(3)
C32 H32 0.9500
C33 C34 1.396(4)
C33 H33 0.9500
C34 C35 1.384(4)
C34 H34 0.9500
C35 C36 1.395(3)
C35 H35 0.9500
C36 H36 0.9500
C37 Cl2 1.763(3)
C37 Cl3 1.768(3)
C37 H37A 0.9900
C37 H37B 0.9900
Cl1 O2 1.435(2)
Cl1 O4 1.436(3)
Cl1 O3 1.440(2)
Cl1 O1 1.441(2)
